data_4076631
loop_
_publ_author_name
'DiMauro, Erin F.'
'Kozlowski, Marisa C.'

_publ_section_title
;
 Late-Transition-Metal Complexes of BINOL-Derived Salens:&#x00A0;
 Synthesis, Structure, and Reactivity
;
_journal_issue 7
_journal_name_full Organometallics
_journal_page_first 1454
_journal_paper_doi 10.1021/om010571f
_journal_volume 21
_journal_year 2002
_chemical_formula_sum 'C49 H38 Cl6 N2 Ni O4'
_chemical_formula_weight 990.22
_space_group_IT_number 4
_symmetry_cell_setting monoclinic
_symmetry_Int_Tables_number 4
_symmetry_space_group_name_Hall 'P 2yb'
_symmetry_space_group_name_H-M 'P 1 21 1'
_atom_sites_solution_hydrogens geom
_atom_sites_solution_primary direct
_atom_sites_solution_secondary difmap
_audit_creation_method SHELXL
_cell_angle_alpha 90.00
_cell_angle_beta 97.040(3)
_cell_angle_gamma 90.00
_cell_formula_units_Z 4
_cell_length_a 14.9158(5)
_cell_length_b 17.2044(8)
_cell_length_c 18.3523(6)
_cell_measurement_temperature 200(2)
_cell_volume 4674.0(3)
_computing_structure_refinement 'SHELXL-93 (Sheldrick, 1993)'
_computing_structure_solution 'SIR92 (Altomare, 1993)'
_diffrn_ambient_temperature 200(2)
_diffrn_measurement_device 'image plate area detector'
_diffrn_measurement_device_type 'Rigaku R-AXIS IIc'
_diffrn_measurement_method 'phi oscillations'
_diffrn_radiation_monochromator graphite
_diffrn_radiation_source 'rotating anode'
_diffrn_radiation_type MoK\a
_diffrn_radiation_wavelength 0.71069
_diffrn_reflns_av_R_equivalents 0.0650
_diffrn_reflns_av_sigmaI/netI 0.0704
_diffrn_reflns_limit_h_max 17
_diffrn_reflns_limit_h_min -17
_diffrn_reflns_limit_k_max 20
_diffrn_reflns_limit_k_min -19
_diffrn_reflns_limit_l_max 22
_diffrn_reflns_limit_l_min -21
_diffrn_reflns_number 19661
_diffrn_reflns_theta_max 25.35
_diffrn_reflns_theta_min 2.53
_exptl_absorpt_coefficient_mu 0.804
_exptl_absorpt_correction_type none
_exptl_crystal_density_diffrn 1.407
_exptl_crystal_F_000 2032
_exptl_crystal_size_max 0.42
_exptl_crystal_size_mid 0.10
_exptl_crystal_size_min 0.03
_refine_diff_density_max 0.422
_refine_diff_density_min -0.386
_refine_diff_density_rms 0.091
_refine_ls_abs_structure_details 'Flack H D (1983), Acta Cryst. A39, 876-881'
_refine_ls_abs_structure_Flack 0.11(2)
_refine_ls_extinction_method none
_refine_ls_goodness_of_fit_all 1.075
_refine_ls_goodness_of_fit_obs 1.123
_refine_ls_matrix_type full
_refine_ls_number_parameters 992
_refine_ls_number_reflns 13389
_refine_ls_number_restraints 1
_refine_ls_restrained_S_all 1.075
_refine_ls_restrained_S_obs 1.123
_refine_ls_R_factor_all 0.1100
_refine_ls_R_factor_obs 0.0948
_refine_ls_shift/esd_max 0.005
_refine_ls_shift/esd_mean 0.000
_refine_ls_structure_factor_coef Fsqd
_refine_ls_weighting_details 'w=1/[\s^2^(Fo^2^)+(0.1035P)^2^+14.8947P] where P=(Fo^2^+2Fc^2^)/3'
_refine_ls_weighting_scheme calc
_refine_ls_wR_factor_all 0.2414
_refine_ls_wR_factor_obs 0.2276
_reflns_number_observed 10993
_reflns_number_total 13389
_reflns_observed_criterion >2sigma(I)
_cod_data_source_file om010571f.cif
_cod_data_source_block koz836
_cod_depositor_comments
;
The following automatic conversions were performed:

'_refine_ls_weighting_scheme' value 'calc
w=1/[\s^2^(Fo^2^)+(0.1035P)^2^+14.8947P] where P=(Fo^2^+2Fc^2^)/3'
was changed to 'calc'. New tag '_refine_ls_weighting_details' was
created. The value of the new tag was set to
'w=1/[\s^2^(Fo^2^)+(0.1035P)^2^+14.8947P] where P=(Fo^2^+2Fc^2^)/3'.

Automatic conversion script
Id: cif_fix_values 3143 2015-03-26 13:38:13Z robertas 
;
_cod_original_sg_symbol_H-M 'P 21       '
_cod_database_code 4076631

loop_
_symmetry_equiv_pos_as_xyz
'x, y, z'
'-x, y+1/2, -z'

loop_
_atom_site_aniso_label
_atom_site_aniso_U_11
_atom_site_aniso_U_22
_atom_site_aniso_U_33
_atom_site_aniso_U_23
_atom_site_aniso_U_13
_atom_site_aniso_U_12
Ni 0.0398(6) 0.0446(7) 0.0383(6) -0.0005(5) 0.0022(5) -0.0006(6)
O20 0.066(4) 0.042(4) 0.039(3) 0.001(3) -0.005(3) 0.000(3)
O31 0.045(3) 0.066(5) 0.054(4) -0.002(3) 0.005(3) 0.000(3)
O43 0.051(4) 0.051(4) 0.040(3) 0.001(3) 0.006(3) 0.000(3)
O54 0.041(3) 0.044(4) 0.055(4) 0.009(3) 0.002(3) 0.002(3)
N1 0.047(4) 0.039(4) 0.039(4) 0.001(4) -0.001(3) -0.007(4)
N8 0.042(4) 0.055(5) 0.040(4) -0.017(4) 0.003(3) -0.010(4)
C2 0.038(4) 0.040(5) 0.063(6) -0.008(5) 0.003(4) 0.010(4)
C3 0.080(8) 0.060(7) 0.045(6) -0.014(5) 0.009(5) -0.022(6)
C4 0.122(10) 0.037(6) 0.039(5) -0.015(4) -0.003(6) -0.002(6)
C5 0.061(6) 0.107(11) 0.045(6) -0.020(6) 0.000(5) -0.020(6)
C6 0.063(6) 0.077(7) 0.038(5) 0.003(6) 0.006(4) -0.014(7)
C7 0.040(5) 0.076(8) 0.043(5) -0.001(5) -0.003(4) -0.017(5)
C9 0.055(6) 0.033(5) 0.061(6) 0.008(5) 0.020(5) -0.016(4)
C10 0.035(5) 0.060(6) 0.051(6) -0.009(5) 0.003(4) -0.006(5)
C11 0.051(6) 0.046(6) 0.062(6) -0.001(5) 0.007(5) 0.006(5)
C12 0.048(5) 0.040(5) 0.052(6) 0.015(4) -0.007(4) 0.004(4)
C13 0.056(6) 0.063(7) 0.058(7) -0.006(5) -0.011(5) -0.004(5)
C14 0.068(7) 0.054(7) 0.090(9) 0.048(7) 0.014(7) 0.006(6)
C15 0.072(7) 0.061(8) 0.074(8) 0.027(7) 0.014(6) -0.005(6)
C16 0.054(6) 0.080(8) 0.041(5) 0.005(5) 0.003(5) -0.018(6)
C17 0.048(5) 0.057(6) 0.041(5) 0.009(5) 0.008(4) -0.013(5)
C18 0.045(5) 0.047(6) 0.051(6) 0.013(5) -0.005(4) -0.002(4)
C19 0.037(5) 0.048(6) 0.048(5) 0.008(4) 0.001(4) -0.016(4)
C21 0.067(6) 0.052(7) 0.041(5) 0.015(4) 0.013(5) 0.011(5)
C22 0.066(6) 0.030(5) 0.042(5) 0.005(4) 0.006(4) -0.003(4)
C23 0.053(6) 0.074(8) 0.058(6) 0.003(6) 0.003(5) -0.003(5)
C24 0.067(7) 0.068(7) 0.058(6) -0.014(6) 0.026(6) -0.010(6)
C25 0.077(7) 0.063(7) 0.045(5) 0.004(6) -0.011(5) -0.017(7)
C26 0.106(10) 0.064(8) 0.041(6) -0.014(5) -0.001(6) -0.010(7)
C27 0.066(7) 0.092(10) 0.057(7) 0.001(7) -0.002(5) -0.014(7)
C28 0.068(7) 0.080(9) 0.063(7) 0.024(6) 0.001(6) -0.027(6)
C29 0.075(7) 0.053(6) 0.039(5) 0.010(5) 0.005(4) -0.015(6)
C30 0.058(6) 0.069(7) 0.040(5) 0.018(5) 0.009(5) -0.010(5)
C32 0.056(6) 0.049(6) 0.032(5) 0.006(4) 0.004(4) 0.014(5)
C33 0.044(5) 0.046(5) 0.035(5) 0.003(4) 0.000(4) 0.013(4)
C34 0.069(7) 0.062(7) 0.051(6) 0.011(5) -0.001(5) 0.016(6)
C35 0.048(5) 0.055(6) 0.048(5) 0.023(5) 0.007(4) 0.006(5)
C36 0.071(7) 0.060(7) 0.046(5) 0.006(5) 0.017(5) 0.014(5)
C37 0.075(8) 0.053(7) 0.075(8) 0.013(6) 0.015(7) 0.010(6)
C38 0.038(5) 0.057(7) 0.109(10) -0.008(7) -0.023(6) 0.006(5)
C39 0.059(6) 0.045(6) 0.065(7) -0.003(5) -0.011(5) 0.004(5)
C40 0.041(5) 0.059(6) 0.041(5) -0.007(5) 0.003(4) 0.004(4)
C41 0.033(4) 0.047(5) 0.046(5) 0.002(4) 0.000(4) 0.003(4)
C42 0.022(4) 0.033(5) 0.048(5) -0.004(4) -0.009(4) 0.006(3)
C44 0.050(5) 0.033(5) 0.047(5) -0.004(4) -0.004(4) 0.010(4)
C45 0.058(6) 0.037(5) 0.050(6) -0.008(5) 0.002(5) -0.018(5)
C46 0.088(9) 0.079(9) 0.061(7) 0.013(7) -0.006(7) -0.015(8)
C47 0.085(9) 0.080(9) 0.062(7) -0.004(7) -0.009(7) 0.016(7)
C48 0.107(10) 0.052(7) 0.056(6) -0.021(5) 0.046(7) -0.012(7)
C49 0.109(12) 0.074(9) 0.099(11) -0.008(8) 0.018(10) 0.013(9)
C50 0.112(13) 0.114(13) 0.095(11) -0.039(10) 0.048(10) 0.005(11)
C51 0.067(8) 0.072(9) 0.118(12) -0.022(8) 0.033(8) -0.001(7)
C52 0.060(7) 0.064(7) 0.077(8) -0.035(6) 0.012(6) -0.001(6)
C53 0.057(6) 0.037(5) 0.076(7) -0.013(5) 0.020(5) -0.006(5)
Ni' 0.0424(6) 0.0452(7) 0.0389(6) 0.0019(6) -0.0002(5) -0.0015(6)
O20' 0.055(4) 0.048(4) 0.055(4) 0.002(3) -0.003(3) -0.004(3)
O31' 0.098(6) 0.045(4) 0.045(4) 0.001(3) 0.010(4) 0.014(4)
O43' 0.065(4) 0.042(4) 0.031(3) 0.001(3) 0.011(3) -0.010(3)
O54' 0.044(4) 0.050(4) 0.054(4) -0.003(3) 0.003(3) -0.011(3)
N1' 0.039(4) 0.048(4) 0.050(4) 0.013(4) 0.004(3) -0.004(4)
N8' 0.043(4) 0.037(4) 0.051(5) 0.001(4) 0.001(4) 0.001(4)
C2' 0.051(5) 0.038(5) 0.054(5) 0.001(4) 0.017(5) 0.012(4)
C3' 0.044(5) 0.063(7) 0.066(7) -0.013(6) -0.001(5) 0.000(5)
C4' 0.057(6) 0.067(7) 0.066(7) 0.003(6) 0.010(5) -0.008(5)
C5' 0.045(6) 0.068(7) 0.064(7) 0.008(6) 0.007(5) -0.003(5)
C6' 0.050(6) 0.048(6) 0.080(8) 0.012(6) 0.007(5) -0.010(5)
C7' 0.047(5) 0.038(5) 0.053(6) 0.004(4) -0.001(5) 0.011(4)
C9' 0.038(5) 0.054(6) 0.060(6) -0.014(5) 0.001(4) -0.009(4)
C10' 0.062(6) 0.043(6) 0.031(4) -0.002(4) -0.008(4) -0.005(4)
C11' 0.056(6) 0.068(7) 0.066(7) -0.007(6) -0.009(5) -0.008(6)
C12' 0.069(7) 0.062(7) 0.036(5) -0.019(5) 0.001(5) -0.005(5)
C13' 0.069(7) 0.107(9) 0.040(5) -0.001(7) -0.018(5) -0.022(8)
C14' 0.060(7) 0.120(11) 0.049(6) -0.021(7) -0.006(5) -0.010(7)
C15' 0.081(8) 0.100(11) 0.045(6) -0.021(7) 0.003(6) -0.011(8)
C16' 0.079(8) 0.070(8) 0.059(7) 0.023(6) 0.003(6) -0.001(6)
C17' 0.058(6) 0.064(7) 0.058(6) -0.001(6) 0.007(5) 0.013(6)
C18' 0.047(5) 0.051(6) 0.045(5) -0.015(4) -0.003(4) 0.003(4)
C19' 0.054(5) 0.051(5) 0.035(4) 0.001(5) 0.003(4) 0.004(5)
C21' 0.057(6) 0.033(5) 0.050(5) -0.012(4) -0.015(5) 0.012(4)
C22' 0.060(6) 0.064(7) 0.045(5) 0.004(5) 0.001(5) 0.010(5)
C23' 0.107(10) 0.063(7) 0.038(5) -0.013(5) -0.002(6) 0.016(7)
C24' 0.110(10) 0.055(7) 0.064(7) -0.008(6) 0.015(7) -0.024(7)
C25' 0.083(8) 0.079(8) 0.046(6) -0.002(6) -0.008(6) -0.006(7)
C26' 0.088(9) 0.174(17) 0.032(6) 0.003(8) 0.030(6) -0.021(10)
C27' 0.138(15) 0.159(17) 0.047(7) -0.027(9) 0.044(8) -0.008(13)
C28' 0.079(8) 0.079(9) 0.085(8) -0.010(7) 0.042(7) -0.012(7)
C29' 0.056(6) 0.083(8) 0.061(6) -0.003(7) -0.003(5) 0.001(7)
C30' 0.057(6) 0.047(6) 0.056(6) 0.000(5) -0.003(5) 0.005(5)
C32' 0.046(5) 0.056(6) 0.033(4) 0.022(5) -0.006(4) -0.009(5)
C33' 0.045(5) 0.047(5) 0.034(5) 0.007(4) -0.004(4) 0.005(4)
C34' 0.036(5) 0.050(6) 0.050(5) 0.010(4) 0.000(4) -0.007(4)
C35' 0.043(5) 0.064(7) 0.041(5) -0.012(5) 0.012(4) 0.003(5)
C36' 0.039(5) 0.107(10) 0.035(5) 0.003(6) 0.001(4) 0.007(6)
C37' 0.059(7) 0.069(8) 0.058(7) -0.008(6) 0.002(5) -0.004(6)
C38' 0.071(7) 0.071(8) 0.057(6) -0.023(6) 0.025(6) 0.006(6)
C39' 0.065(6) 0.030(5) 0.061(6) 0.000(4) 0.009(5) -0.010(4)
C40' 0.035(4) 0.062(6) 0.041(5) 0.005(5) 0.006(4) -0.001(4)
C41' 0.034(4) 0.040(5) 0.055(6) 0.007(4) -0.005(4) 0.008(4)
C42' 0.029(4) 0.055(6) 0.034(4) -0.004(4) -0.004(4) 0.004(4)
C44' 0.059(6) 0.033(5) 0.036(5) -0.004(4) 0.006(4) 0.001(4)
C45' 0.031(4) 0.046(5) 0.042(5) -0.005(4) 0.003(4) -0.004(4)
C46' 0.043(5) 0.044(5) 0.050(5) -0.005(4) 0.005(4) -0.008(4)
C47' 0.049(5) 0.046(5) 0.044(5) 0.002(4) -0.001(4) -0.012(4)
C48' 0.066(6) 0.047(6) 0.037(5) 0.006(4) 0.005(5) -0.011(5)
C49' 0.065(7) 0.063(7) 0.055(6) 0.017(5) 0.003(5) 0.007(6)
C50' 0.069(7) 0.063(7) 0.062(7) 0.009(6) 0.004(6) 0.017(6)
C51' 0.021(4) 0.106(10) 0.072(7) -0.009(7) 0.006(5) -0.004(5)
C52' 0.044(5) 0.050(6) 0.037(5) 0.003(4) 0.006(4) 0.007(4)
C53' 0.036(5) 0.058(6) 0.037(5) -0.011(4) -0.003(4) 0.002(4)

loop_
_atom_site_label
_atom_site_type_symbol
_atom_site_fract_x
_atom_site_fract_y
_atom_site_fract_z
_atom_site_U_iso_or_equiv
_atom_site_thermal_displace_type
_atom_site_occupancy
_atom_site_calc_flag
_atom_site_refinement_flags
Ni Ni 0.37295(7) 0.41431(7) 0.98828(6) 0.0411(3) Uani 1 d .
O20 O 0.3783(5) 0.3753(4) 1.0815(3) 0.050(2) Uani 1 d .
O31 O 0.2605(4) 0.3928(4) 1.1774(4) 0.055(2) Uani 1 d .
O43 O 0.3682(4) 0.5109(4) 1.0352(3) 0.047(2) Uani 1 d .
O54 O 0.4942(4) 0.5461(4) 1.1410(4) 0.047(2) Uani 1 d .
N1 N 0.3731(5) 0.3178(5) 0.9428(4) 0.042(2) Uani 1 d .
N8 N 0.3713(5) 0.4573(5) 0.8961(4) 0.046(2) Uani 1 d .
C2 C 0.3461(6) 0.3227(6) 0.8631(5) 0.047(2) Uani 1 d .
H2 H 0.2803(6) 0.3289(6) 0.8552(5) 0.063 Uiso 1 calc R
C3 C 0.3695(8) 0.2552(7) 0.8176(5) 0.061(3) Uani 1 d .
H3A H 0.3403(8) 0.2087(7) 0.8330(5) 0.082 Uiso 1 calc R
H3B H 0.4343(8) 0.2467(7) 0.8252(5) 0.082 Uiso 1 calc R
C4 C 0.3392(10) 0.2698(6) 0.7350(5) 0.067(3) Uani 1 d .
H4A H 0.2738(10) 0.2712(6) 0.7259(5) 0.089 Uiso 1 calc R
H4B H 0.3604(10) 0.2279(6) 0.7061(5) 0.089 Uiso 1 calc R
C5 C 0.3787(8) 0.3484(8) 0.7120(6) 0.072(4) Uani 1 d .
H5A H 0.4441(8) 0.3446(8) 0.7164(6) 0.095 Uiso 1 calc R
H5B H 0.3570(8) 0.3588(8) 0.6609(6) 0.095 Uiso 1 calc R
C6 C 0.3527(7) 0.4150(8) 0.7587(5) 0.059(3) Uani 1 d .
H6A H 0.2875(7) 0.4211(8) 0.7528(5) 0.079 Uiso 1 calc R
H6B H 0.3792(7) 0.4630(8) 0.7437(5) 0.079 Uiso 1 calc R
C7 C 0.3874(6) 0.3972(6) 0.8399(5) 0.054(3) Uani 1 d .
H7 H 0.4528(6) 0.3891(6) 0.8431(5) 0.071 Uiso 1 calc R
C9 C 0.3882(7) 0.2543(6) 0.9738(6) 0.049(2) Uani 1 d .
H9 H 0.3902(7) 0.2113(6) 0.9433(6) 0.065 Uiso 1 calc R
C10 C 0.4035(6) 0.2390(6) 1.0534(5) 0.049(2) Uani 1 d .
C11 C 0.4189(7) 0.1643(6) 1.0814(6) 0.053(3) Uani 1 d .
H11 H 0.4211(7) 0.1237(6) 1.0482(6) 0.070 Uiso 1 calc R
C12 C 0.4306(7) 0.1476(6) 1.1522(5) 0.047(2) Uani 1 d .
C13 C 0.4406(7) 0.0693(7) 1.1758(6) 0.061(3) Uani 1 d .
H13 H 0.4435(7) 0.0290(7) 1.1423(6) 0.080 Uiso 1 calc R
C14 C 0.4461(8) 0.0543(7) 1.2536(8) 0.070(4) Uani 1 d .
H14 H 0.4571(8) 0.0037(7) 1.2703(8) 0.093 Uiso 1 calc R
C15 C 0.4358(8) 0.1112(7) 1.3038(7) 0.069(3) Uani 1 d .
H15 H 0.4366(8) 0.0989(7) 1.3533(7) 0.091 Uiso 1 calc R
C16 C 0.4242(7) 0.1880(7) 1.2802(5) 0.058(3) Uani 1 d .
H16 H 0.4184(7) 0.2265(7) 1.3148(5) 0.078 Uiso 1 calc R
C17 C 0.4208(6) 0.2098(6) 1.2039(5) 0.048(2) Uani 1 d .
C18 C 0.4119(6) 0.2872(6) 1.1809(5) 0.049(2) Uani 1 d .
C19 C 0.3969(6) 0.3035(6) 1.1052(5) 0.045(2) Uani 1 d .
C21 C 0.4067(7) 0.3495(6) 1.2361(5) 0.053(3) Uani 1 d .
C22 C 0.3312(7) 0.3966(5) 1.2335(5) 0.046(2) Uani 1 d .
C23 C 0.3204(7) 0.4452(7) 1.2929(6) 0.062(3) Uani 1 d .
H23 H 0.2664(7) 0.4721(7) 1.2932(6) 0.082 Uiso 1 calc R
C24 C 0.3877(8) 0.4544(7) 1.3512(6) 0.063(3) Uani 1 d .
H24 H 0.3779(8) 0.4846(7) 1.3915(6) 0.084 Uiso 1 calc R
C25 C 0.4682(8) 0.4185(7) 1.3485(5) 0.063(3) Uani 1 d .
C26 C 0.5446(10) 0.4324(7) 1.4031(6) 0.071(4) Uani 1 d .
H26 H 0.5374(10) 0.4647(7) 1.4426(6) 0.095 Uiso 1 calc R
C27 C 0.6248(8) 0.4007(8) 1.3988(6) 0.073(3) Uani 1 d .
H27 H 0.6729(8) 0.4134(8) 1.4339(6) 0.097 Uiso 1 calc R
C28 C 0.6386(8) 0.3488(7) 1.3428(6) 0.071(4) Uani 1 d .
H28 H 0.6950(8) 0.3265(7) 1.3405(6) 0.094 Uiso 1 calc R
C29 C 0.5648(7) 0.3311(7) 1.2898(5) 0.056(2) Uani 1 d .
H29 H 0.5733(7) 0.2955(7) 1.2531(5) 0.074 Uiso 1 calc R
C30 C 0.4810(7) 0.3639(7) 1.2900(5) 0.056(3) Uani 1 d .
C32 C 0.3610(7) 0.5297(6) 0.8779(5) 0.046(2) Uani 1 d .
H32 H 0.3554(7) 0.5419(6) 0.8282(5) 0.061 Uiso 1 calc R
C33 C 0.3578(6) 0.5930(5) 0.9296(5) 0.042(2) Uani 1 d .
C34 C 0.3538(8) 0.6660(7) 0.9003(6) 0.061(3) Uani 1 d .
H34 H 0.3475(8) 0.6719(7) 0.8495(6) 0.081 Uiso 1 calc R
C35 C 0.3593(7) 0.7333(6) 0.9458(5) 0.050(2) Uani 1 d .
C36 C 0.3669(7) 0.8084(6) 0.9171(6) 0.058(3) Uani 1 d .
H36 H 0.3623(7) 0.8143(6) 0.8664(6) 0.077 Uiso 1 calc R
C37 C 0.3804(8) 0.8716(7) 0.9590(7) 0.067(3) Uani 1 d .
H37 H 0.3839(8) 0.9204(7) 0.9378(7) 0.089 Uiso 1 calc R
C38 C 0.3895(7) 0.8630(7) 1.0377(8) 0.071(4) Uani 1 d .
H38 H 0.3995(7) 0.9063(7) 1.0680(8) 0.094 Uiso 1 calc R
C39 C 0.3832(7) 0.7895(6) 1.0677(6) 0.058(3) Uani 1 d .
H39 H 0.3883(7) 0.7841(6) 1.1185(6) 0.077 Uiso 1 calc R
C40 C 0.3693(6) 0.7223(6) 1.0228(5) 0.047(2) Uani 1 d .
C41 C 0.3651(6) 0.6442(6) 1.0515(5) 0.043(2) Uani 1 d .
C42 C 0.3627(5) 0.5812(5) 1.0049(5) 0.035(2) Uani 1 d .
C44 C 0.3681(6) 0.6375(5) 1.1346(5) 0.044(2) Uani 1 d .
C45 C 0.4374(7) 0.5948(6) 1.1732(6) 0.049(2) Uani 1 d .
C46 C 0.4565(10) 0.5999(8) 1.2487(7) 0.077(4) Uani 1 d .
H46 H 0.5079(10) 0.5758(8) 1.2721(7) 0.103 Uiso 1 calc R
C47 C 0.3989(9) 0.6415(8) 1.2912(7) 0.077(4) Uani 1 d .
H47 H 0.4123(9) 0.6466(8) 1.3419(7) 0.103 Uiso 1 calc R
C48 C 0.3198(9) 0.6749(7) 1.2526(6) 0.069(3) Uani 1 d .
C49 C 0.2612(12) 0.7095(9) 1.2922(9) 0.094(4) Uani 1 d .
H49 H 0.2749(12) 0.7132(9) 1.3429(9) 0.124 Uiso 1 calc R
C50 C 0.1831(12) 0.7386(10) 1.2594(9) 0.104(5) Uani 1 d .
H50 H 0.1391(12) 0.7562(10) 1.2872(9) 0.138 Uiso 1 calc R
C51 C 0.1685(9) 0.7423(8) 1.1823(9) 0.084(4) Uani 1 d .
H51 H 0.1178(9) 0.7676(8) 1.1589(9) 0.112 Uiso 1 calc R
C52 C 0.2275(8) 0.7094(7) 1.1426(7) 0.067(3) Uani 1 d .
H52 H 0.2148(8) 0.7088(7) 1.0918(7) 0.089 Uiso 1 calc R
C53 C 0.3077(7) 0.6760(6) 1.1752(6) 0.056(3) Uani 1 d .
Ni' Ni 0.89557(7) 0.82702(7) 1.15444(6) 0.0426(3) Uani 1 d .
O20' O 0.9068(5) 0.7920(4) 1.2507(4) 0.053(2) Uani 1 d .
O31' O 0.9247(6) 0.6472(4) 1.3067(4) 0.063(2) Uani 1 d .
O43' O 0.8479(4) 0.7305(4) 1.1279(3) 0.046(2) Uani 1 d .
O54' O 0.6513(4) 0.5748(4) 1.0916(4) 0.050(2) Uani 1 d .
N1' N 0.9563(5) 0.9211(5) 1.1771(4) 0.046(2) Uani 1 d .
N8' N 0.8679(5) 0.8691(5) 1.0622(4) 0.044(2) Uani 1 d .
C2' C 0.9614(7) 0.9712(5) 1.1140(5) 0.047(2) Uani 1 d .
H2' H 1.0129(7) 0.9550(5) 1.0893(5) 0.062 Uiso 1 calc R
C3' C 0.9688(7) 1.0597(6) 1.1294(6) 0.058(3) Uani 1 d .
H3'1 H 1.0232(7) 1.0708(6) 1.1623(6) 0.078 Uiso 1 calc R
H3'2 H 0.9172(7) 1.0773(6) 1.1524(6) 0.078 Uiso 1 calc R
C4' C 0.9717(7) 1.1028(7) 1.0544(6) 0.063(3) Uani 1 d .
H4'1 H 0.9772(7) 1.1584(7) 1.0626(6) 0.084 Uiso 1 calc R
H4'2 H 1.0233(7) 1.0853(7) 1.0315(6) 0.084 Uiso 1 calc R
C5' C 0.8827(7) 1.0845(7) 1.0036(6) 0.059(3) Uani 1 d .
H5'1 H 0.8315(7) 1.1033(7) 1.0265(6) 0.078 Uiso 1 calc R
H5'2 H 0.8831(7) 1.1115(7) 0.9573(6) 0.078 Uiso 1 calc R
C6' C 0.8721(7) 0.9980(6) 0.9894(7) 0.059(3) Uani 1 d .
H6'1 H 0.9201(7) 0.9795(6) 0.9627(7) 0.079 Uiso 1 calc R
H6'2 H 0.8148(7) 0.9876(6) 0.9601(7) 0.079 Uiso 1 calc R
C7' C 0.8763(7) 0.9553(6) 1.0643(6) 0.047(2) Uani 1 d .
H7' H 0.8262(7) 0.9751(6) 1.0888(6) 0.062 Uiso 1 calc R
C9' C 1.0049(6) 0.9366(6) 1.2406(5) 0.051(2) Uani 1 d .
H9' H 1.0430(6) 0.9796(6) 1.2422(5) 0.068 Uiso 1 calc R
C10' C 1.0043(7) 0.8936(5) 1.3066(5) 0.046(2) Uani 1 d .
C11' C 1.0557(7) 0.9211(8) 1.3688(6) 0.064(3) Uani 1 d .
H11' H 1.0920(7) 0.9645(8) 1.3649(6) 0.086 Uiso 1 calc R
C12' C 1.0551(7) 0.8871(6) 1.4355(5) 0.056(3) Uani 1 d .
C13' C 1.1115(7) 0.9149(9) 1.5007(5) 0.074(3) Uani 1 d .
H13' H 1.1499(7) 0.9570(9) 1.4977(5) 0.098 Uiso 1 calc R
C14' C 1.1070(8) 0.8779(9) 1.5671(6) 0.077(4) Uani 1 d .
H14' H 1.1425(8) 0.8965(9) 1.6086(6) 0.103 Uiso 1 calc R
C15' C 1.0528(9) 0.8153(9) 1.5740(6) 0.076(4) Uani 1 d .
H15' H 1.0540(9) 0.7918(9) 1.6197(6) 0.101 Uiso 1 calc R
C16' C 0.9960(9) 0.7856(7) 1.5154(6) 0.070(3) Uani 1 d .
H16' H 0.9590(9) 0.7431(7) 1.5215(6) 0.093 Uiso 1 calc R
C17' C 0.9955(7) 0.8227(7) 1.4431(6) 0.060(3) Uani 1 d .
C18' C 0.9361(6) 0.7941(6) 1.3791(5) 0.048(2) Uani 1 d .
C19' C 0.9475(6) 0.8236(6) 1.3118(4) 0.047(2) Uani 1 d .
C21' C 0.8667(7) 0.7351(5) 1.3874(5) 0.049(2) Uani 1 d .
C22' C 0.8702(7) 0.6676(7) 1.3539(6) 0.057(3) Uani 1 d .
C23' C 0.8094(9) 0.6067(7) 1.3664(6) 0.070(3) Uani 1 d .
H23' H 0.8147(9) 0.5588(7) 1.3438(6) 0.094 Uiso 1 calc R
C24' C 0.7433(10) 0.6170(7) 1.4112(7) 0.076(4) Uani 1 d .
H24' H 0.7043(10) 0.5764(7) 1.4185(7) 0.101 Uiso 1 calc R
C25' C 0.7343(9) 0.6891(8) 1.4461(6) 0.071(3) Uani 1 d .
C26' C 0.6638(10) 0.7145(12) 1.4879(6) 0.096(5) Uani 1 d .
H26' H 0.6195(10) 0.6779(12) 1.4945(6) 0.128 Uiso 1 calc R
C27' C 0.6548(13) 0.7816(12) 1.5172(7) 0.112(6) Uani 1 d .
H27' H 0.6098(13) 0.7903(12) 1.5472(7) 0.149 Uiso 1 calc R
C28' C 0.7125(8) 0.8398(9) 1.5032(7) 0.078(4) Uani 1 d .
H28' H 0.7036(8) 0.8894(9) 1.5211(7) 0.104 Uiso 1 calc R
C29' C 0.7834(7) 0.8272(8) 1.4634(6) 0.068(3) Uani 1 d .
H29' H 0.8226(7) 0.8676(8) 1.4561(6) 0.090 Uiso 1 calc R
C30' C 0.7972(7) 0.7520(6) 1.4331(6) 0.054(3) Uani 1 d .
C32' C 0.8482(6) 0.8310(7) 1.0004(4) 0.046(2) Uani 1 d .
H32' H 0.8431(6) 0.8591(7) 0.9569(4) 0.061 Uiso 1 calc R
C33' C 0.8341(6) 0.7487(6) 0.9959(5) 0.043(2) Uani 1 d .
C34' C 0.8179(6) 0.7192(6) 0.9276(5) 0.046(2) Uani 1 d .
H34' H 0.8161(6) 0.7526(6) 0.8876(5) 0.061 Uiso 1 calc R
C35' C 0.8031(6) 0.6373(6) 0.9147(5) 0.049(2) Uani 1 d .
C36' C 0.7923(6) 0.6037(8) 0.8452(5) 0.060(3) Uani 1 d .
H36' H 0.7937(6) 0.6352(8) 0.8042(5) 0.080 Uiso 1 calc R
C37' C 0.7795(7) 0.5236(7) 0.8355(6) 0.062(3) Uani 1 d .
H37' H 0.7721(7) 0.5018(7) 0.7888(6) 0.083 Uiso 1 calc R
C38' C 0.7782(8) 0.4765(7) 0.8991(6) 0.065(3) Uani 1 d .
H38' H 0.7701(8) 0.4231(7) 0.8944(6) 0.086 Uiso 1 calc R
C39' C 0.7884(7) 0.5088(5) 0.9649(6) 0.052(2) Uani 1 d .
H39' H 0.7864(7) 0.4764(5) 1.0052(6) 0.069 Uiso 1 calc R
C40' C 0.8022(6) 0.5906(6) 0.9789(5) 0.046(2) Uani 1 d .
C41' C 0.8150(6) 0.6207(5) 1.0510(5) 0.044(2) Uani 1 d .
C42' C 0.8336(5) 0.7015(6) 1.0594(5) 0.040(2) Uani 1 d .
C44' C 0.8091(7) 0.5700(5) 1.1153(5) 0.043(2) Uani 1 d .
C45' C 0.7260(6) 0.5467(5) 1.1326(5) 0.040(2) Uani 1 d .
C46' C 0.7178(6) 0.4911(5) 1.1883(5) 0.046(2) Uani 1 d .
H46' H 0.6612(6) 0.4766(5) 1.2000(5) 0.061 Uiso 1 calc R
C47' C 0.7935(6) 0.4595(6) 1.2242(5) 0.047(2) Uani 1 d .
H47' H 0.7870(6) 0.4216(6) 1.2593(5) 0.062 Uiso 1 calc R
C48' C 0.8821(7) 0.4805(6) 1.2118(5) 0.050(2) Uani 1 d .
C49' C 0.9606(8) 0.4500(7) 1.2506(6) 0.061(3) Uani 1 d .
H49' H 0.9550(8) 0.4122(7) 1.2860(6) 0.081 Uiso 1 calc R
C50' C 1.0448(8) 0.4729(7) 1.2391(6) 0.065(3) Uani 1 d .
H50' H 1.0961(8) 0.4512(7) 1.2651(6) 0.086 Uiso 1 calc R
C51' C 1.0510(6) 0.5333(8) 1.1839(6) 0.066(3) Uani 1 d .
H51' H 1.1080(6) 0.5507(8) 1.1757(6) 0.088 Uiso 1 calc R
C52' C 0.9797(6) 0.5642(6) 1.1453(5) 0.044(2) Uani 1 d .
H52' H 0.9872(6) 0.6025(6) 1.1109(5) 0.058 Uiso 1 calc R
C53' C 0.8892(6) 0.5390(6) 1.1560(5) 0.044(2) Uani 1 d .
H31 H 0.2824 0.3863 1.1343 0.100 Uiso 1 d .
H54 H 0.4625 0.5248 1.0996 0.100 Uiso 1 d .
H31' H 0.9314 0.6880 1.2767 0.100 Uiso 1 d .
H54' H 0.6020 0.5616 1.1123 0.100 Uiso 1 d .

loop_
_atom_type_symbol
_atom_type_description
_atom_type_scat_dispersion_real
_atom_type_scat_dispersion_imag
_atom_type_scat_source
C C 0.0033 0.0016 'International Tables Vol C Tables 4.2.6.8 and 6.1.1.4'
H H 0.0000 0.0000 'International Tables Vol C Tables 4.2.6.8 and 6.1.1.4'
N N 0.0061 0.0033 'International Tables Vol C Tables 4.2.6.8 and 6.1.1.4'
O O 0.0106 0.0060 'International Tables Vol C Tables 4.2.6.8 and 6.1.1.4'
Ni Ni 0.3393 1.1124 'International Tables Vol C Tables 4.2.6.8 and 6.1.1.4'
Cl Cl 0.1484 0.1585 'International Tables Vol C Tables 4.2.6.8 and 6.1.1.4'

loop_
_geom_angle_atom_site_label_1
_geom_angle_atom_site_label_2
_geom_angle_atom_site_label_3
_geom_angle
O20 Ni N8 177.3(3)
O20 Ni N1 95.2(3)
N8 Ni N1 86.9(3)
O20 Ni O43 84.0(3)
N8 Ni O43 93.9(3)
N1 Ni O43 177.8(3)
C19 O20 Ni 129.1(6)
C42 O43 Ni 128.1(6)
C9 N1 C2 121.2(9)
C9 N1 Ni 126.3(7)
C2 N1 Ni 112.4(6)
C32 N8 C7 120.6(8)
C32 N8 Ni 127.6(7)
C7 N8 Ni 111.7(6)
N1 C2 C3 117.2(8)
N1 C2 C7 104.9(7)
C3 C2 C7 111.8(8)
C2 C3 C4 111.2(9)
C3 C4 C5 109.4(8)
C6 C5 C4 111.9(9)
C5 C6 C7 108.5(10)
N8 C7 C2 106.6(8)
N8 C7 C6 117.6(9)
C2 C7 C6 109.9(8)
N1 C9 C10 127.5(10)
C11 C10 C19 118.6(9)
C11 C10 C9 121.9(9)
C19 C10 C9 119.4(9)
C12 C11 C10 124.0(10)
C11 C12 C13 120.2(10)
C11 C12 C17 118.1(9)
C13 C12 C17 121.1(9)
C12 C13 C14 117.5(11)
C15 C14 C13 122.8(10)
C14 C15 C16 119.3(11)
C15 C16 C17 122.4(11)
C18 C17 C16 122.1(10)
C18 C17 C12 121.2(9)
C16 C17 C12 116.7(9)
C17 C18 C19 119.1(10)
C17 C18 C21 119.5(9)
C19 C18 C21 120.9(9)
O20 C19 C18 120.7(9)
O20 C19 C10 121.2(8)
C18 C19 C10 118.1(9)
C22 C21 C30 119.1(10)
C22 C21 C18 120.7(9)
C30 C21 C18 120.1(9)
O31 C22 C21 122.8(8)
O31 C22 C23 117.3(9)
C21 C22 C23 119.6(9)
C24 C23 C22 122.0(10)
C25 C24 C23 118.8(10)
C24 C25 C26 121.8(11)
C24 C25 C30 121.1(9)
C26 C25 C30 117.0(11)
C27 C26 C25 122.2(11)
C26 C27 C28 121.5(11)
C27 C28 C29 118.2(12)
C30 C29 C28 123.0(11)
C29 C30 C21 124.2(10)
C29 C30 C25 118.0(10)
C21 C30 C25 117.8(10)
N8 C32 C33 124.5(8)
C34 C33 C42 121.5(9)
C34 C33 C32 115.8(9)
C42 C33 C32 122.6(8)
C33 C34 C35 121.3(10)
C36 C35 C40 119.5(10)
C36 C35 C34 121.9(9)
C40 C35 C34 118.0(9)
C37 C36 C35 123.2(10)
C36 C37 C38 118.9(11)
C39 C38 C37 119.2(11)
C38 C39 C40 121.6(11)
C35 C40 C39 117.5(10)
C35 C40 C41 118.9(9)
C39 C40 C41 123.7(9)
C42 C41 C40 120.2(8)
C42 C41 C44 123.8(8)
C40 C41 C44 115.9(8)
O43 C42 C41 117.4(8)
O43 C42 C33 122.9(8)
C41 C42 C33 119.7(8)
C45 C44 C53 117.7(9)
C45 C44 C41 118.6(9)
C53 C44 C41 123.6(8)
O54 C45 C46 114.1(10)
O54 C45 C44 124.2(9)
C46 C45 C44 121.7(11)
C45 C46 C47 121.2(12)
C48 C47 C46 116.7(11)
C49 C48 C53 121.9(14)
C49 C48 C47 117.6(13)
C53 C48 C47 120.3(11)
C50 C49 C48 120.6(15)
C49 C50 C51 119.2(14)
C52 C51 C50 119.9(15)
C51 C52 C53 122.0(13)
C52 C53 C44 122.7(10)
C52 C53 C48 115.8(11)
C44 C53 C48 121.1(11)
N8' Ni' O43' 94.3(3)
N8' Ni' O20' 171.0(3)
O43' Ni' O20' 86.9(3)
N8' Ni' N1' 85.0(3)
O43' Ni' N1' 173.3(3)
O20' Ni' N1' 94.8(3)
C19' O20' Ni' 130.7(6)
C42' O43' Ni' 126.2(6)
C9' N1' C2' 120.4(8)
C9' N1' Ni' 124.5(7)
C2' N1' Ni' 114.0(6)
C32' N8' C7' 122.0(9)
C32' N8' Ni' 126.8(7)
C7' N8' Ni' 111.1(7)
N1' C2' C7' 104.8(8)
N1' C2' C3' 116.6(9)
C7' C2' C3' 109.1(8)
C2' C3' C4' 108.3(9)
C5' C4' C3' 108.5(9)
C6' C5' C4' 111.4(9)
C5' C6' C7' 108.7(10)
N8' C7' C2' 105.1(7)
N8' C7' C6' 117.0(9)
C2' C7' C6' 113.1(9)
N1' C9' C10' 125.9(8)
C11' C10' C9' 117.8(9)
C11' C10' C19' 119.3(9)
C9' C10' C19' 122.8(7)
C12' C11' C10' 122.2(11)
C11' C12' C17' 119.5(9)
C11' C12' C13' 122.1(11)
C17' C12' C13' 118.4(10)
C14' C13' C12' 119.2(12)
C15' C14' C13' 122.6(11)
C14' C15' C16' 122.3(12)
C15' C16' C17' 118.4(11)
C12' C17' C18' 120.0(9)
C12' C17' C16' 119.1(10)
C18' C17' C16' 120.8(11)
C19' C18' C17' 118.0(9)
C19' C18' C21' 121.2(8)
C17' C18' C21' 120.8(9)
O20' C19' C18' 121.2(9)
O20' C19' C10' 119.0(8)
C18' C19' C10' 119.8(8)
C22' C21' C30' 121.4(10)
C22' C21' C18' 119.4(10)
C30' C21' C18' 119.1(8)
O31' C22' C21' 127.6(11)
O31' C22' C23' 111.7(10)
C21' C22' C23' 120.7(11)
C24' C23' C22' 121.4(11)
C23' C24' C25' 120.1(12)
C24' C25' C26' 128.6(13)
C24' C25' C30' 118.4(11)
C26' C25' C30' 112.7(12)
C27' C26' C25' 127.8(15)
C26' C27' C28' 118.6(14)
C27' C28' C29' 121.9(14)
C28' C29' C30' 120.4(12)
C29' C30' C21' 123.7(10)
C29' C30' C25' 118.5(10)
C21' C30' C25' 117.7(10)
N8' C32' C33' 124.1(8)
C34' C33' C42' 122.1(9)
C34' C33' C32' 115.8(8)
C42' C33' C32' 122.1(8)
C33' C34' C35' 121.8(9)
C36' C35' C40' 120.6(10)
C36' C35' C34' 123.7(10)
C40' C35' C34' 115.6(9)
C35' C36' C37' 121.6(11)
C36' C37' C38' 118.2(10)
C39' C38' C37' 119.9(11)
C38' C39' C40' 124.9(10)
C41' C40' C35' 123.5(9)
C41' C40' C39' 121.7(9)
C35' C40' C39' 114.8(9)
C40' C41' C42' 117.6(9)
C40' C41' C44' 121.1(8)
C42' C41' C44' 121.4(8)
O43' C42' C33' 122.7(8)
O43' C42' C41' 118.0(8)
C33' C42' C41' 119.3(8)
C45' C44' C53' 119.3(8)
C45' C44' C41' 119.9(8)
C53' C44' C41' 120.5(8)
O54' C45' C44' 118.1(8)
O54' C45' C46' 120.2(8)
C44' C45' C46' 121.6(8)
C47' C46' C45' 118.8(9)
C46' C47' C48' 124.1(9)
C49' C48' C47' 124.3(9)
C49' C48' C53' 119.5(9)
C47' C48' C53' 116.2(9)
C50' C49' C48' 123.0(10)
C49' C50' C51' 117.0(10)
C52' C51' C50' 122.9(10)
C51' C52' C53' 120.7(9)
C44' C53' C48' 119.9(9)
C44' C53' C52' 123.2(9)
C48' C53' C52' 116.9(8)

loop_
_geom_bond_atom_site_label_1
_geom_bond_atom_site_label_2
_geom_bond_distance
Ni O20 1.831(6)
Ni N8 1.843(8)
Ni N1 1.858(8)
Ni O43 1.877(7)
O20 C19 1.327(11)
O31 C22 1.382(11)
O43 C42 1.329(10)
O54 C45 1.375(12)
N1 C9 1.240(12)
N1 C2 1.471(11)
N8 C32 1.294(12)
N8 C7 1.499(13)
C2 C3 1.497(14)
C2 C7 1.507(14)
C3 C4 1.548(14)
C4 C5 1.56(2)
C5 C6 1.51(2)
C6 C7 1.547(12)
C9 C10 1.474(14)
C10 C11 1.392(14)
C10 C19 1.473(14)
C11 C12 1.322(14)
C12 C13 1.418(15)
C12 C17 1.449(14)
C13 C14 1.44(2)
C14 C15 1.37(2)
C15 C16 1.39(2)
C16 C17 1.444(13)
C17 C18 1.399(14)
C18 C19 1.408(13)
C18 C21 1.484(14)
C21 C22 1.384(13)
C21 C30 1.414(14)
C22 C23 1.399(14)
C23 C24 1.384(15)
C24 C25 1.36(2)
C25 C26 1.442(15)
C25 C30 1.46(2)
C26 C27 1.33(2)
C27 C28 1.40(2)
C28 C29 1.410(14)
C29 C30 1.372(15)
C32 C33 1.450(13)
C33 C34 1.364(14)
C33 C42 1.389(12)
C34 C35 1.42(2)
C35 C36 1.405(14)
C35 C40 1.416(13)
C36 C37 1.33(2)
C37 C38 1.44(2)
C38 C39 1.39(2)
C39 C40 1.420(14)
C40 C41 1.448(14)
C41 C42 1.380(12)
C41 C44 1.524(13)
C44 C45 1.391(13)
C44 C53 1.404(14)
C45 C46 1.38(2)
C46 C47 1.42(2)
C47 C48 1.42(2)
C48 C49 1.34(2)
C48 C53 1.41(2)
C49 C50 1.34(2)
C50 C51 1.41(2)
C51 C52 1.33(2)
C52 C53 1.39(2)
Ni' N8' 1.842(8)
Ni' O43' 1.848(6)
Ni' O20' 1.855(7)
Ni' N1' 1.876(8)
O20' C19' 1.324(11)
O31' C22' 1.307(13)
O43' C42' 1.345(10)
O54' C45' 1.355(11)
N1' C9' 1.322(11)
N1' C2' 1.452(11)
N8' C32' 1.310(12)
N8' C7' 1.488(11)
C2' C7' 1.495(13)
C2' C3' 1.550(14)
C3' C4' 1.57(2)
C4' C5' 1.558(15)
C5' C6' 1.52(2)
C6' C7' 1.552(14)
C9' C10' 1.421(13)
C10' C11' 1.378(12)
C10' C19' 1.482(14)
C11' C12' 1.358(15)
C12' C17' 1.44(2)
C12' C13' 1.456(13)
C13' C14' 1.38(2)
C14' C15' 1.36(2)
C15' C16' 1.38(2)
C16' C17' 1.472(15)
C17' C18' 1.466(13)
C18' C19' 1.364(13)
C18' C21' 1.471(14)
C21' C22' 1.317(14)
C21' C30' 1.442(15)
C22' C23' 1.42(2)
C23' C24' 1.37(2)
C24' C25' 1.41(2)
C25' C26' 1.44(2)
C25' C30' 1.47(2)
C26' C27' 1.29(2)
C27' C28' 1.37(2)
C28' C29' 1.37(2)
C29' C30' 1.43(2)
C32' C33' 1.433(14)
C33' C34' 1.346(13)
C33' C42' 1.421(12)
C34' C35' 1.441(14)
C35' C36' 1.393(14)
C35' C40' 1.428(14)
C36' C37' 1.40(2)
C37' C38' 1.42(2)
C38' C39' 1.320(14)
C39' C40' 1.439(14)
C40' C41' 1.414(13)
C41' C42' 1.422(13)
C41' C44' 1.480(13)
C44' C45' 1.376(13)
C44' C53' 1.432(13)
C45' C46' 1.417(13)
C46' C47' 1.350(13)
C47' C48' 1.416(14)
C48' C49' 1.396(14)
C48' C53' 1.449(13)
C49' C50' 1.36(2)
C50' C51' 1.46(2)
C51' C52' 1.316(13)
C52' C53' 1.453(13)
